data_7151998
loop_
_publ_author_name
'Dou, Guolan'
'Shi, Daqing'

_publ_section_title
;
 One pot synthesis of cis-bispyrimidodiazepinone derivatives via
 low-valent titanium reagent (TiCl(4)/Sm).
;
_journal_issue 20
_journal_name_full 'Organic &amp; biomolecular chemistry'
_journal_page_first 7065
_journal_page_last 7070
_journal_paper_doi 10.1039/c1ob05791j
_journal_volume 9
_journal_year 2011
_chemical_formula_sum 'C21 H20 N2 O6'
_chemical_formula_weight 396.39
_chemical_name_systematic
;
?
;
_space_group_IT_number 14
_symmetry_cell_setting monoclinic
_symmetry_space_group_name_Hall '-P 2yn'
_symmetry_space_group_name_H-M 'P 1 21/n 1'
_atom_sites_solution_hydrogens geom
_atom_sites_solution_primary direct
_atom_sites_solution_secondary difmap
_audit_creation_method SHELXL-97
_cell_angle_alpha 90.00
_cell_angle_beta 118.0980(10)
_cell_angle_gamma 90.00
_cell_formula_units_Z 4
_cell_length_a 11.7115(11)
_cell_length_b 14.9304(15)
_cell_length_c 11.9095(12)
_cell_measurement_reflns_used 1613
_cell_measurement_temperature 298(2)
_cell_measurement_theta_max 22.385
_cell_measurement_theta_min 2.371
_cell_volume 1837.0(3)
_computing_cell_refinement 'Bruker SMART'
_computing_data_collection 'Bruker SMART'
_computing_data_reduction 'Bruker SAINT'
_computing_molecular_graphics 'Bruker SHELXTL'
_computing_publication_material 'Bruker SHELXTL'
_computing_structure_refinement 'SHELXL-97 (Sheldrick, 1997)'
_computing_structure_solution 'SHELXS-97 (Sheldrick, 1990)'
_diffrn_ambient_temperature 298(2)
_diffrn_measured_fraction_theta_full 0.997
_diffrn_measured_fraction_theta_max 0.997
_diffrn_measurement_device_type 'CCD area detector'
_diffrn_measurement_method 'phi and omega scans'
_diffrn_radiation_monochromator graphite
_diffrn_radiation_source 'fine-focus sealed tube'
_diffrn_radiation_type MoK\a
_diffrn_radiation_wavelength 0.71073
_diffrn_reflns_av_R_equivalents 0.0474
_diffrn_reflns_av_sigmaI/netI 0.0631
_diffrn_reflns_limit_h_max 10
_diffrn_reflns_limit_h_min -13
_diffrn_reflns_limit_k_max 17
_diffrn_reflns_limit_k_min -17
_diffrn_reflns_limit_l_max 14
_diffrn_reflns_limit_l_min -10
_diffrn_reflns_number 9123
_diffrn_reflns_theta_full 25.02
_diffrn_reflns_theta_max 25.02
_diffrn_reflns_theta_min 2.01
_exptl_absorpt_coefficient_mu 0.106
_exptl_absorpt_correction_T_max 0.9842
_exptl_absorpt_correction_T_min 0.9587
_exptl_absorpt_correction_type multi-scan
_exptl_absorpt_process_details sadabs
_exptl_crystal_density_diffrn 1.433
_exptl_crystal_density_meas 0
_exptl_crystal_density_method 'not measured'
_exptl_crystal_F_000 832
_exptl_crystal_size_max 0.40
_exptl_crystal_size_mid 0.30
_exptl_crystal_size_min 0.15
_refine_diff_density_max 0.188
_refine_diff_density_min -0.221
_refine_diff_density_rms 0.046
_refine_ls_extinction_method none
_refine_ls_goodness_of_fit_ref 1.122
_refine_ls_hydrogen_treatment mixed
_refine_ls_matrix_type full
_refine_ls_number_parameters 264
_refine_ls_number_reflns 3229
_refine_ls_number_restraints 0
_refine_ls_restrained_S_all 1.122
_refine_ls_R_factor_all 0.1054
_refine_ls_R_factor_gt 0.0459
_refine_ls_shift/su_max 0.000
_refine_ls_shift/su_mean 0.000
_refine_ls_structure_factor_coef Fsqd
_refine_ls_weighting_details 'calc w=1/[\s^2^(Fo^2^)+(0.0343P)^2^+0.0054P] where P=(Fo^2^+2Fc^2^)/3'
_refine_ls_weighting_scheme calc
_refine_ls_wR_factor_gt 0.0830
_refine_ls_wR_factor_ref 0.1058
_reflns_number_gt 1771
_reflns_number_total 3229
_reflns_threshold_expression >2sigma(I)
_cod_data_source_file c1ob05791j.txt
_cod_data_source_block 091104b
_cod_depositor_comments
;
The following automatic conversions were performed:

'_symmetry_cell_setting' value 'Monoclinic' changed to 'monoclinic'
according to /home/saulius/struct/CIF-dictionaries/cif_core.dic
dictionary named 'cif_core.dic' version 2.4.1 from 2010-06-29.

Automatic conversion script
Id: cif_fix_values 1715 2011-07-08 13:25:40Z adriana 
;
_cod_original_sg_symbol_H-M P2(1)/n
_cod_database_code 7151998

loop_
_symmetry_equiv_pos_as_xyz
'x, y, z'
'-x+1/2, y+1/2, -z+1/2'
'-x, -y, -z'
'x-1/2, -y-1/2, z-1/2'

loop_
_atom_site_label
_atom_site_type_symbol
_atom_site_fract_x
_atom_site_fract_y
_atom_site_fract_z
_atom_site_U_iso_or_equiv
_atom_site_adp_type
_atom_site_occupancy
_atom_site_symmetry_multiplicity
_atom_site_calc_flag
_atom_site_refinement_flags
N1 N 0.51412(19) 0.20456(12) 0.52010(19) 0.0342(5) Uani 1 1 d .
N2 N 0.65340(19) 0.30419(12) 0.43974(19) 0.0354(5) Uani 1 1 d .
O1 O 0.67159(17) 0.13041(11) 0.69669(15) 0.0487(5) Uani 1 1 d .
O2 O 0.56701(19) 0.24344(12) 0.72274(18) 0.0585(6) Uani 1 1 d .
O3 O 0.73187(18) -0.13636(11) 0.4126(2) 0.0584(6) Uani 1 1 d .
O4 O 0.84972(17) 0.23215(12) 0.54314(17) 0.0499(5) Uani 1 1 d .
O5 O 0.82022(19) 0.36068(13) 0.61945(19) 0.0658(6) Uani 1 1 d .
O6 O 0.7562(2) 0.06729(14) 0.0947(2) 0.0715(6) Uani 1 1 d .
C1 C 0.4212(2) 0.27937(15) 0.4718(3) 0.0446(7) Uani 1 1 d .
H1A H 0.3686 0.2792 0.5149 0.053 Uiso 1 1 calc R
H1B H 0.3641 0.2707 0.3816 0.053 Uiso 1 1 calc R
C2 C 0.4879(3) 0.36930(16) 0.4919(3) 0.0491(8) Uani 1 1 d .
H2A H 0.4228 0.4161 0.4641 0.059 Uiso 1 1 calc R
H2B H 0.5445 0.3776 0.5822 0.059 Uiso 1 1 calc R
C3 C 0.5668(3) 0.38018(16) 0.4221(3) 0.0474(8) Uani 1 1 d .
H3A H 0.5083 0.3874 0.3319 0.057 Uiso 1 1 calc R
H3B H 0.6181 0.4344 0.4517 0.057 Uiso 1 1 calc R
C4 C 0.5808(3) 0.19689(17) 0.6474(3) 0.0403(7) Uani 1 1 d .
C5 C 0.5406(2) 0.15700(15) 0.4278(2) 0.0307(6) Uani 1 1 d .
H5 H 0.4571 0.1359 0.3605 0.037 Uiso 1 1 calc R
C6 C 0.6205(2) 0.07533(15) 0.4886(2) 0.0301(6) Uani 1 1 d .
C7 C 0.6325(2) 0.00646(16) 0.4160(2) 0.0378(7) Uani 1 1 d .
H7 H 0.5892 0.0102 0.3276 0.045 Uiso 1 1 calc R
C8 C 0.7084(2) -0.06749(17) 0.4746(3) 0.0409(7) Uani 1 1 d .
C9 C 0.7658(2) -0.07630(18) 0.6055(3) 0.0467(8) Uani 1 1 d .
H9 H 0.8144 -0.1270 0.6447 0.056 Uiso 1 1 calc R
C10 C 0.7510(2) -0.01023(17) 0.6771(3) 0.0449(7) Uani 1 1 d .
H10 H 0.7882 -0.0161 0.7651 0.054 Uiso 1 1 calc R
C11 C 0.6801(2) 0.06528(16) 0.6177(2) 0.0348(6) Uani 1 1 d .
C12 C 0.6859(3) -0.12827(19) 0.2803(3) 0.0767(11) Uani 1 1 d .
H12A H 0.5930 -0.1254 0.2380 0.115 Uiso 1 1 calc R
H12B H 0.7132 -0.1792 0.2500 0.115 Uiso 1 1 calc R
H12C H 0.7200 -0.0746 0.2630 0.115 Uiso 1 1 calc R
C13 C 0.7736(3) 0.30426(19) 0.5372(3) 0.0446(7) Uani 1 1 d .
C14 C 0.5970(2) 0.22416(15) 0.3628(2) 0.0327(6) Uani 1 1 d .
H14 H 0.5248 0.2436 0.2819 0.039 Uiso 1 1 calc R
C15 C 0.6967(2) 0.18412(15) 0.3341(2) 0.0328(6) Uani 1 1 d .
C16 C 0.6706(2) 0.14545(15) 0.2189(2) 0.0385(7) Uani 1 1 d .
H16 H 0.5865 0.1449 0.1520 0.046 Uiso 1 1 calc R
C17 C 0.7708(3) 0.10740(17) 0.2039(3) 0.0460(7) Uani 1 1 d .
C18 C 0.8945(3) 0.10810(19) 0.3044(3) 0.0588(9) Uani 1 1 d .
H18 H 0.9609 0.0805 0.2953 0.071 Uiso 1 1 calc R
C19 C 0.9218(3) 0.14871(19) 0.4177(3) 0.0545(8) Uani 1 1 d .
H19 H 1.0059 0.1502 0.4845 0.065 Uiso 1 1 calc R
C20 C 0.8214(2) 0.18708(16) 0.4296(3) 0.0389(7) Uani 1 1 d .
C21 C 0.6399(3) 0.0824(2) -0.0188(3) 0.0773(10) Uani 1 1 d .
H21A H 0.5688 0.0567 -0.0110 0.116 Uiso 1 1 calc R
H21B H 0.6456 0.0550 -0.0889 0.116 Uiso 1 1 calc R
H21C H 0.6263 0.1456 -0.0335 0.116 Uiso 1 1 calc R

loop_
_atom_site_aniso_label
_atom_site_aniso_U_11
_atom_site_aniso_U_22
_atom_site_aniso_U_33
_atom_site_aniso_U_23
_atom_site_aniso_U_13
_atom_site_aniso_U_12
N1 0.0337(12) 0.0368(12) 0.0307(13) -0.0006(10) 0.0142(11) 0.0013(10)
N2 0.0338(13) 0.0325(12) 0.0342(13) -0.0020(10) 0.0111(11) -0.0022(10)
O1 0.0569(12) 0.0484(11) 0.0307(11) -0.0017(9) 0.0123(10) 0.0073(10)
O2 0.0772(15) 0.0596(13) 0.0463(13) -0.0137(11) 0.0354(12) -0.0006(11)
O3 0.0733(14) 0.0412(11) 0.0648(15) -0.0038(11) 0.0357(12) 0.0104(10)
O4 0.0369(11) 0.0575(12) 0.0419(12) -0.0018(10) 0.0074(9) 0.0024(10)
O5 0.0654(15) 0.0635(13) 0.0496(14) -0.0211(11) 0.0115(11) -0.0126(11)
O6 0.0764(16) 0.0899(16) 0.0601(16) -0.0100(13) 0.0419(14) 0.0154(13)
C1 0.0406(16) 0.0417(16) 0.0517(18) -0.0015(14) 0.0220(14) 0.0049(14)
C2 0.0502(18) 0.0398(16) 0.054(2) -0.0020(14) 0.0222(16) 0.0072(14)
C3 0.0534(18) 0.0341(15) 0.051(2) 0.0030(14) 0.0216(16) 0.0037(14)
C4 0.0461(18) 0.0393(16) 0.0358(18) -0.0057(14) 0.0196(15) -0.0039(14)
C5 0.0251(14) 0.0343(14) 0.0281(15) -0.0021(12) 0.0087(12) -0.0010(11)
C6 0.0268(14) 0.0292(14) 0.0329(16) 0.0000(12) 0.0129(12) -0.0038(11)
C7 0.0405(16) 0.0356(15) 0.0352(17) 0.0027(13) 0.0160(14) -0.0004(13)
C8 0.0409(17) 0.0320(15) 0.052(2) -0.0042(15) 0.0242(15) -0.0030(13)
C9 0.0383(17) 0.0376(16) 0.056(2) 0.0079(16) 0.0155(15) 0.0017(13)
C10 0.0430(17) 0.0442(17) 0.0374(18) 0.0063(14) 0.0107(14) -0.0025(14)
C11 0.0348(15) 0.0339(14) 0.0329(17) -0.0002(13) 0.0135(13) -0.0045(12)
C12 0.110(3) 0.057(2) 0.076(3) -0.008(2) 0.055(2) 0.012(2)
C13 0.0438(18) 0.0467(18) 0.0404(19) 0.0033(15) 0.0174(16) -0.0045(15)
C14 0.0299(15) 0.0375(14) 0.0265(14) 0.0004(12) 0.0098(12) 0.0004(12)
C15 0.0298(15) 0.0365(14) 0.0338(16) 0.0063(13) 0.0163(14) 0.0001(12)
C16 0.0364(16) 0.0426(15) 0.0344(17) 0.0038(13) 0.0151(14) 0.0002(13)
C17 0.050(2) 0.0505(18) 0.046(2) 0.0006(15) 0.0306(17) 0.0027(15)
C18 0.046(2) 0.068(2) 0.072(2) -0.0011(18) 0.0353(19) 0.0095(16)
C19 0.0297(17) 0.070(2) 0.056(2) 0.0029(17) 0.0138(16) 0.0033(15)
C20 0.0336(17) 0.0440(16) 0.0377(18) 0.0030(14) 0.0158(14) 0.0014(13)
C21 0.086(3) 0.101(3) 0.051(2) -0.016(2) 0.037(2) -0.003(2)

loop_
_atom_type_symbol
_atom_type_description
_atom_type_scat_dispersion_real
_atom_type_scat_dispersion_imag
_atom_type_scat_source
C C 0.0033 0.0016 'International Tables Vol C Tables 4.2.6.8 and 6.1.1.4'
H H 0.0000 0.0000 'International Tables Vol C Tables 4.2.6.8 and 6.1.1.4'
O O 0.0106 0.0060 'International Tables Vol C Tables 4.2.6.8 and 6.1.1.4'
N N 0.0061 0.0033 'International Tables Vol C Tables 4.2.6.8 and 6.1.1.4'

loop_
_geom_angle_atom_site_label_1
_geom_angle_atom_site_label_2
_geom_angle_atom_site_label_3
_geom_angle
C4 N1 C5 126.2(2)
C4 N1 C1 115.8(2)
C5 N1 C1 117.0(2)
C13 N2 C14 121.7(2)
C13 N2 C3 119.8(2)
C14 N2 C3 117.66(19)
C4 O1 C11 120.4(2)
C8 O3 C12 118.1(2)
C13 O4 C20 118.2(2)
C17 O6 C21 118.2(2)
N1 C1 C2 112.3(2)
N1 C1 H1A 109.2
C2 C1 H1A 109.2
N1 C1 H1B 109.2
C2 C1 H1B 109.2
H1A C1 H1B 107.9
C3 C2 C1 114.3(2)
C3 C2 H2A 108.7
C1 C2 H2A 108.7
C3 C2 H2B 108.7
C1 C2 H2B 108.7
H2A C2 H2B 107.6
N2 C3 C2 113.4(2)
N2 C3 H3A 108.9
C2 C3 H3A 108.9
N2 C3 H3B 108.9
C2 C3 H3B 108.9
H3A C3 H3B 107.7
O2 C4 N1 125.5(3)
O2 C4 O1 116.6(2)
N1 C4 O1 117.9(2)
N1 C5 C6 109.70(19)
N1 C5 C14 110.16(17)
C6 C5 C14 116.13(19)
N1 C5 H5 106.8
C6 C5 H5 106.8
C14 C5 H5 106.8
C11 C6 C7 118.1(2)
C11 C6 C5 120.4(2)
C7 C6 C5 121.5(2)
C8 C7 C6 120.3(2)
C8 C7 H7 119.8
C6 C7 H7 119.8
O3 C8 C9 115.0(2)
O3 C8 C7 125.0(3)
C9 C8 C7 120.0(3)
C10 C9 C8 119.8(2)
C10 C9 H9 120.1
C8 C9 H9 120.1
C9 C10 C11 119.4(3)
C9 C10 H10 120.3
C11 C10 H10 120.3
C6 C11 C10 122.1(3)
C6 C11 O1 121.6(2)
C10 C11 O1 116.3(2)
O3 C12 H12A 109.5
O3 C12 H12B 109.5
H12A C12 H12B 109.5
O3 C12 H12C 109.5
H12A C12 H12C 109.5
H12B C12 H12C 109.5
O5 C13 N2 126.3(3)
O5 C13 O4 117.9(3)
N2 C13 O4 115.8(2)
N2 C14 C15 107.52(19)
N2 C14 C5 112.32(19)
C15 C14 C5 114.21(18)
N2 C14 H14 107.5
C15 C14 H14 107.5
C5 C14 H14 107.5
C20 C15 C16 119.4(2)
C20 C15 C14 116.3(2)
C16 C15 C14 124.4(2)
C15 C16 C17 119.5(2)
C15 C16 H16 120.3
C17 C16 H16 120.3
O6 C17 C18 116.0(3)
O6 C17 C16 124.5(3)
C18 C17 C16 119.4(3)
C19 C18 C17 121.3(3)
C19 C18 H18 119.3
C17 C18 H18 119.3
C18 C19 C20 118.1(3)
C18 C19 H19 120.9
C20 C19 H19 120.9
C15 C20 C19 122.1(3)
C15 C20 O4 119.6(2)
C19 C20 O4 118.3(2)
O6 C21 H21A 109.5
O6 C21 H21B 109.5
H21A C21 H21B 109.5
O6 C21 H21C 109.5
H21A C21 H21C 109.5
H21B C21 H21C 109.5

loop_
_geom_bond_atom_site_label_1
_geom_bond_atom_site_label_2
_geom_bond_distance
N1 C4 1.344(3)
N1 C5 1.460(3)
N1 C1 1.474(3)
N2 C13 1.338(3)
N2 C14 1.461(3)
N2 C3 1.470(3)
O1 C4 1.368(3)
O1 C11 1.388(3)
O2 C4 1.205(3)
O3 C8 1.367(3)
O3 C12 1.410(3)
O4 C13 1.378(3)
O4 C20 1.403(3)
O5 C13 1.209(3)
O6 C17 1.367(3)
O6 C21 1.414(3)
C1 C2 1.515(3)
C1 H1A 0.9700
C1 H1B 0.9700
C2 C3 1.514(4)
C2 H2A 0.9700
C2 H2B 0.9700
C3 H3A 0.9700
C3 H3B 0.9700
C5 C6 1.500(3)
C5 C14 1.588(3)
C5 H5 0.9800
C6 C11 1.365(3)
C6 C7 1.393(3)
C7 C8 1.383(3)
C7 H7 0.9300
C8 C9 1.383(3)
C9 C10 1.368(3)
C9 H9 0.9300
C10 C11 1.381(3)
C10 H10 0.9300
C12 H12A 0.9600
C12 H12B 0.9600
C12 H12C 0.9600
C14 C15 1.488(3)
C14 H14 0.9800
C15 C20 1.365(3)
C15 C16 1.383(3)
C16 C17 1.389(3)
C16 H16 0.9300
C17 C18 1.378(4)
C18 C19 1.372(4)
C18 H18 0.9300
C19 C20 1.374(3)
C19 H19 0.9300
C21 H21A 0.9600
C21 H21B 0.9600
C21 H21C 0.9600

loop_
_geom_torsion_atom_site_label_1
_geom_torsion_atom_site_label_2
_geom_torsion_atom_site_label_3
_geom_torsion_atom_site_label_4
_geom_torsion
C4 N1 C1 C2 72.6(3)
C5 N1 C1 C2 -97.0(3)
N1 C1 C2 C3 62.5(3)
C13 N2 C3 C2 -89.4(3)
C14 N2 C3 C2 80.1(3)
C1 C2 C3 N2 -48.4(3)
C5 N1 C4 O2 171.4(2)
C1 N1 C4 O2 2.9(4)
C5 N1 C4 O1 -9.2(4)
C1 N1 C4 O1 -177.7(2)
C11 O1 C4 O2 170.0(2)
C11 O1 C4 N1 -9.4(3)
C4 N1 C5 C6 20.1(3)
C1 N1 C5 C6 -171.50(19)
C4 N1 C5 C14 -108.9(2)
C1 N1 C5 C14 59.5(2)
N1 C5 C6 C11 -14.0(3)
C14 C5 C6 C11 111.7(3)
N1 C5 C6 C7 163.6(2)
C14 C5 C6 C7 -70.7(3)
C11 C6 C7 C8 -3.3(3)
C5 C6 C7 C8 179.0(2)
C12 O3 C8 C9 -174.6(2)
C12 O3 C8 C7 6.3(4)
C6 C7 C8 O3 -176.5(2)
C6 C7 C8 C9 4.4(4)
O3 C8 C9 C10 178.6(2)
C7 C8 C9 C10 -2.3(4)
C8 C9 C10 C11 -0.9(4)
C7 C6 C11 C10 0.1(4)
C5 C6 C11 C10 177.8(2)
C7 C6 C11 O1 -179.3(2)
C5 C6 C11 O1 -1.5(3)
C9 C10 C11 C6 2.1(4)
C9 C10 C11 O1 -178.6(2)
C4 O1 C11 C6 14.6(3)
C4 O1 C11 C10 -164.7(2)
C14 N2 C13 O5 -165.8(3)
C3 N2 C13 O5 3.1(4)
C14 N2 C13 O4 13.7(3)
C3 N2 C13 O4 -177.3(2)
C20 O4 C13 O5 -154.8(2)
C20 O4 C13 N2 25.6(3)
C13 N2 C14 C15 -44.7(3)
C3 N2 C14 C15 146.1(2)
C13 N2 C14 C5 81.8(3)
C3 N2 C14 C5 -87.4(2)
N1 C5 C14 N2 21.5(2)
C6 C5 C14 N2 -103.9(2)
N1 C5 C14 C15 144.3(2)
C6 C5 C14 C15 18.9(3)
N2 C14 C15 C20 38.2(3)
C5 C14 C15 C20 -87.2(3)
N2 C14 C15 C16 -141.7(2)
C5 C14 C15 C16 93.0(3)
C20 C15 C16 C17 2.3(3)
C14 C15 C16 C17 -177.9(2)
C21 O6 C17 C18 -165.7(3)
C21 O6 C17 C16 15.0(4)
C15 C16 C17 O6 179.9(2)
C15 C16 C17 C18 0.6(4)
O6 C17 C18 C19 178.1(2)
C16 C17 C18 C19 -2.6(4)
C17 C18 C19 C20 1.6(4)
C16 C15 C20 C19 -3.4(4)
C14 C15 C20 C19 176.8(2)
C16 C15 C20 O4 175.2(2)
C14 C15 C20 O4 -4.6(3)
C18 C19 C20 C15 1.4(4)
C18 C19 C20 O4 -177.2(2)
C13 O4 C20 C15 -30.3(3)
C13 O4 C20 C19 148.4(2)
